data_7134825
loop_
_publ_author_name
'Samanta, Arup'
'Phukan, Hirak Jyoti'
'Tripathi, Ujjwal Kumar'
'Srimani, Dipankar'

_publ_section_title
;
 Merging metal-ligand cooperation and redox promoted strategy for tailored
 synthesis of alkylated 9<i>H</i>-fluorenes.
;
_journal_issue 67
_journal_name_full 'Chemical communications (Cambridge, England)'
_journal_page_first 12582
_journal_page_last 12585
_journal_paper_doi 10.1039/d5cc02867a
_journal_volume 61
_journal_year 2025
_chemical_formula_sum 'C15 H19 Br2 N3 O2 Zn'
_chemical_formula_weight 498.52
_space_group_crystal_system triclinic
_space_group_IT_number 2
_space_group_name_Hall '-P 1'
_space_group_name_H-M_alt 'P -1'
_atom_sites_solution_hydrogens mixed
_audit_creation_method SHELXL-2019/1
_audit_update_record
;
2025-05-20 deposited with the CCDC.	2025-07-09 downloaded from the CCDC.
;
_cell_angle_alpha 101.879(2)
_cell_angle_beta 94.101(2)
_cell_angle_gamma 108.999(2)
_cell_formula_units_Z 2
_cell_length_a 7.4524(4)
_cell_length_b 10.4775(6)
_cell_length_c 13.0859(8)
_cell_measurement_reflns_used 9894
_cell_measurement_temperature 295(2)
_cell_measurement_theta_max 25.01
_cell_measurement_theta_min 2.95
_cell_volume 934.77(9)
_computing_structure_refinement 'SHELXL-2019/1 (Sheldrick, 2019)'
_diffrn_ambient_temperature 295(2)
_diffrn_measured_fraction_theta_full 0.999
_diffrn_measured_fraction_theta_max 0.999
_diffrn_measurement_device_type 'Bruker APEX-II CCD'
_diffrn_measurement_method '\f and \w scans'
_diffrn_radiation_type MoK\a
_diffrn_radiation_wavelength 0.71073
_diffrn_reflns_av_R_equivalents 0.0379
_diffrn_reflns_av_unetI/netI 0.0258
_diffrn_reflns_Laue_measured_fraction_full 0.999
_diffrn_reflns_Laue_measured_fraction_max 0.999
_diffrn_reflns_limit_h_max 8
_diffrn_reflns_limit_h_min -8
_diffrn_reflns_limit_k_max 12
_diffrn_reflns_limit_k_min -12
_diffrn_reflns_limit_l_max 15
_diffrn_reflns_limit_l_min -15
_diffrn_reflns_number 21113
_diffrn_reflns_point_group_measured_fraction_full 0.999
_diffrn_reflns_point_group_measured_fraction_max 0.999
_diffrn_reflns_theta_full 25.030
_diffrn_reflns_theta_max 25.030
_diffrn_reflns_theta_min 2.119
_exptl_absorpt_coefficient_mu 5.599
_exptl_absorpt_correction_type none
_exptl_crystal_colour Colorless
_exptl_crystal_density_diffrn 1.771
_exptl_crystal_description Plate
_exptl_crystal_F_000 492
_refine_diff_density_max 0.319
_refine_diff_density_min -0.772
_refine_diff_density_rms 0.098
_refine_ls_extinction_method none
_refine_ls_goodness_of_fit_ref 0.836
_refine_ls_hydrogen_treatment mixed
_refine_ls_matrix_type full
_refine_ls_number_parameters 216
_refine_ls_number_reflns 3305
_refine_ls_number_restraints 0
_refine_ls_restrained_S_all 0.836
_refine_ls_R_factor_all 0.0321
_refine_ls_R_factor_gt 0.0270
_refine_ls_shift/su_max 0.003
_refine_ls_shift/su_mean 0.000
_refine_ls_structure_factor_coef Fsqd
_refine_ls_weighting_details 'w=1/[\s^2^(Fo^2^)+(0.1000P)^2^] where P=(Fo^2^+2Fc^2^)/3'
_refine_ls_weighting_scheme calc
_refine_ls_wR_factor_gt 0.0896
_refine_ls_wR_factor_ref 0.0976
_reflns_Friedel_coverage 0.000
_reflns_number_gt 2950
_reflns_number_total 3305
_reflns_threshold_expression 'I > 2\s(I)'
_cod_data_source_file d5cc02867a2.cif
_cod_data_source_block AS_Z_OET_0m_a_a
_cod_depositor_comments 'Adding full bibliography for 7134820--7134825.cif.'
_cod_database_code 7134825
_shelx_shelxl_version_number 2019/1
_shelx_space_group_comment
;
The symmetry employed for this shelxl refinement is uniquely defined
by the following loop, which should always be used as a source of
symmetry information in preference to the above space-group names.
They are only intended as comments.
;

loop_
_space_group_symop_operation_xyz
'x, y, z'
'-x, -y, -z'

loop_
_atom_site_label
_atom_site_type_symbol
_atom_site_fract_x
_atom_site_fract_y
_atom_site_fract_z
_atom_site_U_iso_or_equiv
_atom_site_adp_type
_atom_site_occupancy
_atom_site_site_symmetry_order
_atom_site_calc_flag
_atom_site_refinement_flags_posn
_atom_site_refinement_flags_adp
_atom_site_refinement_flags_occupancy
_atom_site_disorder_assembly
_atom_site_disorder_group
Br1 Br 0.69440(5) 0.03939(3) 0.33063(2) 0.05820(14) Uani 1 1 d . . . . .
Br2 Br 0.25048(4) 0.13933(3) 0.22350(2) 0.05704(14) Uani 1 1 d . . . . .
Zn1 Zn 0.54496(4) 0.20562(3) 0.32728(2) 0.03843(13) Uani 1 1 d . . . . .
O1 O 0.7758(3) 0.58285(19) 0.08864(13) 0.0483(5) Uani 1 1 d . . . . .
O2 O 1.0196(4) 0.7688(3) 0.4461(2) 0.0842(8) Uani 1 1 d . . . . .
H1BB H 1.069(7) 0.804(5) 0.513(4) 0.126 Uiso 1 1 d . U . . .
N1 N 0.5775(3) 0.3163(2) 0.47934(15) 0.0369(5) Uani 1 1 d . . . . .
N2 N 0.7925(3) 0.4880(2) 0.41944(16) 0.0434(5) Uani 1 1 d . . . . .
N3 N 0.7391(3) 0.4005(2) 0.31969(14) 0.0350(4) Uani 1 1 d . . . . .
C1 C 0.7041(3) 0.4448(2) 0.50082(18) 0.0357(5) Uani 1 1 d . . . . .
C2 C 0.7484(4) 0.5340(3) 0.60167(18) 0.0424(6) Uani 1 1 d . . . . .
H2 H 0.836175 0.624207 0.614873 0.051 Uiso 1 1 calc R U . . .
H1 H 0.876(5) 0.570(4) 0.423(2) 0.064 Uiso 1 1 d . U . . .
C3 C 0.6588(4) 0.4846(3) 0.6801(2) 0.0516(7) Uani 1 1 d . . . . .
H3 H 0.685305 0.541817 0.747902 0.062 Uiso 1 1 calc R U . . .
C4 C 0.5297(5) 0.3513(3) 0.6598(2) 0.0555(7) Uani 1 1 d . . . . .
H4 H 0.469569 0.316973 0.713336 0.067 Uiso 1 1 calc R U . . .
C5 C 0.4918(4) 0.2703(3) 0.5594(2) 0.0480(7) Uani 1 1 d . . . . .
H5 H 0.403806 0.180033 0.545279 0.058 Uiso 1 1 calc R U . . .
C6 C 0.7984(4) 0.4548(3) 0.24350(19) 0.0408(6) Uani 1 1 d . . . . .
H6 H 0.867307 0.549768 0.259123 0.049 Uiso 1 1 calc R U . . .
C7 C 0.7642(3) 0.3767(2) 0.13435(18) 0.0378(5) Uani 1 1 d . . . . .
C8 C 0.7415(4) 0.2357(3) 0.1053(2) 0.0477(7) Uani 1 1 d . . . . .
H8 H 0.747593 0.188437 0.157563 0.057 Uiso 1 1 calc R U . . .
C9 C 0.7104(4) 0.1658(3) 0.0010(2) 0.0550(7) Uani 1 1 d . . . . .
H9 H 0.693304 0.071540 -0.017063 0.066 Uiso 1 1 calc R U . . .
C10 C 0.7046(4) 0.2362(3) -0.0768(2) 0.0538(7) Uani 1 1 d . . . . .
H10 H 0.682884 0.188802 -0.147469 0.065 Uiso 1 1 calc R U . . .
C11 C 0.7308(4) 0.3770(3) -0.0505(2) 0.0486(7) Uani 1 1 d . . . . .
H11 H 0.730258 0.424204 -0.103397 0.058 Uiso 1 1 calc R U . . .
C12 C 0.7577(3) 0.4469(2) 0.05440(19) 0.0394(6) Uani 1 1 d . . . . .
C13 C 0.7778(4) 0.6634(3) 0.0119(2) 0.0468(6) Uani 1 1 d . . . . .
H00A H 0.656242 0.626029 -0.034941 0.056 Uiso 1 1 calc R U . . .
H00C H 0.879317 0.661269 -0.030168 0.056 Uiso 1 1 calc R U . . .
C14 C 0.8116(5) 0.8097(3) 0.0714(3) 0.0603(8) Uani 1 1 d . . . . .
H00F H 0.824489 0.868258 0.022785 0.091 Uiso 1 1 calc R U . . .
H14 H 0.926884 0.842804 0.121563 0.091 Uiso 1 1 calc R U . . .
H00N H 0.704871 0.811573 0.107900 0.091 Uiso 1 1 calc R U . . .
C15 C 1.0728(6) 0.8526(4) 0.3760(3) 0.0852(11) Uani 1 1 d . . . . .
H00O H 1.060886 0.941165 0.403824 0.128 Uiso 1 1 calc R U . . .
H00P H 0.990705 0.808687 0.309323 0.128 Uiso 1 1 calc R U . . .
H00Q H 1.203501 0.865739 0.366247 0.128 Uiso 1 1 calc R U . . .

loop_
_atom_site_aniso_label
_atom_site_aniso_U_11
_atom_site_aniso_U_22
_atom_site_aniso_U_33
_atom_site_aniso_U_23
_atom_site_aniso_U_13
_atom_site_aniso_U_12
Br1 0.0841(3) 0.0426(2) 0.0527(2) 0.01135(15) 0.00614(16) 0.02939(17)
Br2 0.0506(2) 0.0485(2) 0.0532(2) -0.00402(15) -0.00746(14) 0.00576(15)
Zn1 0.0469(2) 0.02881(19) 0.0321(2) 0.00431(13) 0.00373(14) 0.00579(14)
O1 0.0671(12) 0.0424(10) 0.0347(9) 0.0119(8) 0.0083(9) 0.0164(9)
O2 0.0947(19) 0.0489(14) 0.0768(17) 0.0204(13) -0.0174(14) -0.0142(12)
N1 0.0474(12) 0.0312(10) 0.0295(10) 0.0077(8) 0.0056(9) 0.0101(9)
N2 0.0568(13) 0.0327(11) 0.0263(10) 0.0031(8) 0.0045(9) -0.0006(10)
N3 0.0416(11) 0.0318(10) 0.0268(10) 0.0049(8) 0.0034(8) 0.0082(8)
C1 0.0426(13) 0.0334(12) 0.0303(12) 0.0083(10) 0.0022(10) 0.0126(10)
C2 0.0565(15) 0.0353(13) 0.0301(12) 0.0026(10) -0.0003(11) 0.0138(11)
C3 0.077(2) 0.0524(16) 0.0289(13) 0.0058(12) 0.0066(13) 0.0305(15)
C4 0.078(2) 0.0579(18) 0.0356(14) 0.0201(13) 0.0189(14) 0.0229(15)
C5 0.0605(17) 0.0415(15) 0.0388(14) 0.0137(12) 0.0134(12) 0.0102(12)
C6 0.0461(14) 0.0323(12) 0.0378(13) 0.0103(10) 0.0091(11) 0.0038(10)
C7 0.0370(12) 0.0374(13) 0.0327(12) 0.0082(10) 0.0095(10) 0.0038(10)
C8 0.0586(16) 0.0385(14) 0.0439(15) 0.0102(12) 0.0191(13) 0.0120(12)
C9 0.0625(18) 0.0385(15) 0.0541(16) 0.0014(13) 0.0214(14) 0.0079(13)
C10 0.0498(15) 0.0555(17) 0.0389(15) -0.0049(13) 0.0068(12) 0.0056(13)
C11 0.0497(15) 0.0559(17) 0.0309(13) 0.0092(12) 0.0026(11) 0.0078(13)
C12 0.0358(12) 0.0382(14) 0.0367(13) 0.0067(11) 0.0047(10) 0.0048(10)
C13 0.0465(15) 0.0523(16) 0.0406(14) 0.0213(12) 0.0042(11) 0.0102(12)
C14 0.074(2) 0.0507(17) 0.0614(19) 0.0210(15) 0.0085(16) 0.0241(15)
C15 0.094(3) 0.059(2) 0.088(3) 0.027(2) -0.004(2) 0.006(2)

loop_
_atom_type_symbol
_atom_type_description
_atom_type_scat_dispersion_real
_atom_type_scat_dispersion_imag
_atom_type_scat_source
C C 0.0033 0.0016 'International Tables Vol C Tables 4.2.6.8 and 6.1.1.4'
H H 0.0000 0.0000 'International Tables Vol C Tables 4.2.6.8 and 6.1.1.4'
Br Br -0.2901 2.4595 'International Tables Vol C Tables 4.2.6.8 and 6.1.1.4'
N N 0.0061 0.0033 'International Tables Vol C Tables 4.2.6.8 and 6.1.1.4'
O O 0.0106 0.0060 'International Tables Vol C Tables 4.2.6.8 and 6.1.1.4'
Zn Zn 0.2839 1.4301 'International Tables Vol C Tables 4.2.6.8 and 6.1.1.4'

loop_
_geom_angle_atom_site_label_1
_geom_angle_atom_site_label_2
_geom_angle_atom_site_label_3
_geom_angle
_geom_angle_site_symmetry_1
_geom_angle_site_symmetry_3
_geom_angle_publ_flag
N1 Zn1 N3 79.34(7) . . ?
N1 Zn1 Br2 118.01(6) . . ?
N3 Zn1 Br2 114.11(5) . . ?
N1 Zn1 Br1 106.93(6) . . ?
N3 Zn1 Br1 112.69(6) . . ?
Br2 Zn1 Br1 119.127(16) . . ?
C12 O1 C13 118.6(2) . . ?
C1 N1 C5 118.1(2) . . ?
C1 N1 Zn1 114.65(15) . . ?
C5 N1 Zn1 127.12(17) . . ?
C1 N2 N3 119.2(2) . . ?
C6 N3 N2 116.5(2) . . ?
C6 N3 Zn1 133.82(16) . . ?
N2 N3 Zn1 109.25(13) . . ?
N1 C1 N2 117.2(2) . . ?
N1 C1 C2 122.4(2) . . ?
N2 C1 C2 120.4(2) . . ?
C3 C2 C1 117.9(2) . . ?
C2 C3 C4 120.6(2) . . ?
C5 C4 C3 118.5(2) . . ?
N1 C5 C4 122.5(2) . . ?
N3 C6 C7 123.9(2) . . ?
C8 C7 C12 118.6(2) . . ?
C8 C7 C6 123.0(2) . . ?
C12 C7 C6 118.4(2) . . ?
C9 C8 C7 121.2(3) . . ?
C8 C9 C10 119.6(3) . . ?
C9 C10 C11 120.6(3) . . ?
C12 C11 C10 119.9(3) . . ?
O1 C12 C11 124.7(2) . . ?
O1 C12 C7 115.2(2) . . ?
C11 C12 C7 120.1(2) . . ?
O1 C13 C14 107.2(2) . . ?

loop_
_geom_bond_atom_site_label_1
_geom_bond_atom_site_label_2
_geom_bond_distance
_geom_bond_site_symmetry_2
_geom_bond_publ_flag
Br1 Zn1 2.3586(4) . ?
Br2 Zn1 2.3099(4) . ?
Zn1 N1 2.0398(19) . ?
Zn1 N3 2.1105(19) . ?
O1 C12 1.360(3) . ?
O1 C13 1.437(3) . ?
O2 C15 1.389(4) . ?
N1 C1 1.327(3) . ?
N1 C5 1.357(3) . ?
N2 C1 1.370(3) . ?
N2 N3 1.378(3) . ?
N3 C6 1.282(3) . ?
C1 C2 1.398(3) . ?
C2 C3 1.363(4) . ?
C3 C4 1.372(4) . ?
C4 C5 1.363(4) . ?
C6 C7 1.451(3) . ?
C7 C8 1.396(4) . ?
C7 C12 1.404(3) . ?
C8 C9 1.373(4) . ?
C9 C10 1.381(4) . ?
C10 C11 1.388(4) . ?
C11 C12 1.383(3) . ?
C13 C14 1.499(4) . ?
